data_7703488
loop_
_publ_author_name
'Leforestier, Baptiste'
'Gyton, Matthew R.'
'Chaplin, Adrian B.'

_publ_section_title
;
 Synthesis and group 9 complexes of macrocyclic PCP and POCOP pincer
 ligands.
;
_journal_issue 7
_journal_name_full 'Dalton transactions (Cambridge, England : 2003)'
_journal_page_first 2087
_journal_page_last 2101
_journal_paper_doi 10.1039/c9dt04835a
_journal_volume 49
_journal_year 2020
_chemical_formula_moiety 'C28 H56 B2 O2 P2'
_chemical_formula_sum 'C28 H56 B2 O2 P2'
_chemical_formula_weight 508.28
_chemical_melting_point ?
_space_group_crystal_system orthorhombic
_space_group_IT_number 29
_space_group_name_Hall 'P 2c -2ac'
_space_group_name_H-M_alt 'P c a 21'
_atom_sites_solution_hydrogens geom
_atom_sites_solution_primary dual
_atom_sites_solution_secondary difmap
_audit_creation_date 2019-04-17
_audit_creation_method
;
Olex2 1.2
(compiled 2018.05.29 svn.r3510 for OlexSys, GUI svn.r5506)
;
_audit_update_record
;
2019-12-18 deposited with the CCDC.	2020-01-27 downloaded from the CCDC.
;
_cell_angle_alpha 90
_cell_angle_beta 90
_cell_angle_gamma 90
_cell_formula_units_Z 4
_cell_length_a 36.2517(2)
_cell_length_b 6.78334(5)
_cell_length_c 13.08712(7)
_cell_measurement_reflns_used 26521
_cell_measurement_temperature 150(2)
_cell_measurement_theta_max 73.5430
_cell_measurement_theta_min 4.1500
_cell_volume 3218.22(3)
_computing_cell_refinement 'CrysAlisPro 1.171.40.45a (Rigaku OD, 2019)'
_computing_data_collection 'CrysAlisPro 1.171.40.45a (Rigaku OD, 2019)'
_computing_data_reduction 'CrysAlisPro 1.171.40.45a (Rigaku OD, 2019)'
_computing_molecular_graphics 'Olex2 (Dolomanov et al., 2009)'
_computing_publication_material 'Olex2 (Dolomanov et al., 2009)'
_computing_structure_refinement 'ShelXL (Sheldrick, 2015)'
_computing_structure_solution 'ShelXT (Sheldrick, 2015)'
_diffrn_ambient_environment N~2~
_diffrn_ambient_temperature 150(2)
_diffrn_detector 'CCD plate'
_diffrn_detector_area_resol_mean 5.3046
_diffrn_detector_type AtlasS2
_diffrn_measured_fraction_theta_full 0.998
_diffrn_measured_fraction_theta_max 0.998
_diffrn_measurement_details
;
List of Runs (angles in degrees, time in seconds):

  # Type    Start    End  Width  t~exp~   \w     \q     \k     \f   Frames
#--------------------------------------------------------------------------
  1  \w   -115.00 -69.00   1.00    2.00    --  -40.77-132.00  27.00   46
  2  \w    -67.00  35.00   1.00    2.00    --  -40.77  37.00 -60.00  102
  3  \w      1.00  83.00   1.00    2.00    --   40.77 -99.00-150.00   82
  4  \w     23.00  98.00   1.00    2.00    --   40.77-125.00 -60.00   75
  5  \w     24.00 109.00   1.00    8.00    --  108.00 -94.00 -90.00   85
  6  \w     80.00 178.00   1.00    8.00    --  108.00  45.00 150.00   98
  7  \w     74.00 178.00   1.00    8.00    --  108.00  77.00 150.00  104
  8  \w    100.00 178.00   1.00    8.00    --  108.00 111.00 120.00   78
  9  \w     77.00 178.00   1.00    8.00    --  108.00  30.00 -90.00  101
 10  \w   -119.00  -7.00   1.00    2.00    --  -40.77 -77.00-120.00  112
 11  \w   -115.00 -11.00   1.00    2.00    --  -40.77 -57.00   0.00  104
 12  \w     29.00 142.00   1.00    8.00    --  108.00 -77.00  60.00  113
 13  \w     80.00 178.00   1.00    8.00    --  108.00  45.00  90.00   98
 14  \w     74.00 178.00   1.00    8.00    --  108.00  77.00 -60.00  104
 15  \w     77.00 178.00   1.00    8.00    --  108.00  30.00  30.00  101
 16  \w   -115.00 -11.00   1.00    2.00    --  -40.77 -57.00 120.00  104
 17  \w      1.00  83.00   1.00    2.00    --   40.77 -99.00  90.00   82
 18  \w     80.00 178.00   1.00    8.00    --  108.00  45.00-150.00   98
 19  \w     74.00 178.00   1.00    8.00    --  108.00  77.00  30.00  104
 20  \w     74.00 178.00   1.00    8.00    --  108.00  77.00  90.00  104
 21  \w     30.00 116.00   1.00    8.00    --  108.00-111.00-120.00   86
 22  \w   -119.00  -7.00   1.00    2.00    --  -40.77 -77.00 -30.00  112
 23  \w   -115.00 -65.00   1.00    2.00    --  -40.77-137.00-148.00   50
 24  \w     74.00 178.00   1.00    8.00    --  108.00  77.00 -90.00  104
 25  \w     74.00 149.00   1.00    8.00    --  108.00  77.00-120.00   75
;
_diffrn_measurement_device 'four-circle diffractometer'
_diffrn_measurement_device_type 'SuperNova, Dual, Cu at home/near, AtlasS2'
_diffrn_measurement_method '\w scans'
_diffrn_orient_matrix_type 'CrysAlisPro convention (1999,Acta A55,543-557)'
_diffrn_orient_matrix_UB_11 0.0194287000
_diffrn_orient_matrix_UB_12 0.0923189000
_diffrn_orient_matrix_UB_13 0.0931477000
_diffrn_orient_matrix_UB_21 0.0377867000
_diffrn_orient_matrix_UB_22 -0.0425862000
_diffrn_orient_matrix_UB_23 -0.0491249000
_diffrn_orient_matrix_UB_31 -0.0009034000
_diffrn_orient_matrix_UB_32 0.2030494000
_diffrn_orient_matrix_UB_33 -0.0526359000
_diffrn_radiation_monochromator mirror
_diffrn_radiation_probe x-ray
_diffrn_radiation_type CuK\a
_diffrn_radiation_wavelength 1.54184
_diffrn_reflns_av_R_equivalents 0.0240
_diffrn_reflns_av_unetI/netI 0.0137
_diffrn_reflns_Laue_measured_fraction_full 0.998
_diffrn_reflns_Laue_measured_fraction_max 0.998
_diffrn_reflns_limit_h_max 44
_diffrn_reflns_limit_h_min -44
_diffrn_reflns_limit_k_max 8
_diffrn_reflns_limit_k_min -7
_diffrn_reflns_limit_l_max 15
_diffrn_reflns_limit_l_min -15
_diffrn_reflns_number 39875
_diffrn_reflns_point_group_measured_fraction_full 0.998
_diffrn_reflns_point_group_measured_fraction_max 0.998
_diffrn_reflns_theta_full 70.049
_diffrn_reflns_theta_max 70.049
_diffrn_reflns_theta_min 6.526
_diffrn_source 'micro-focus sealed X-ray tube'
_diffrn_source_type 'SuperNova (Cu) X-ray Source'
_exptl_absorpt_coefficient_mu 1.368
_exptl_absorpt_correction_T_max 1.000
_exptl_absorpt_correction_T_min 0.548
_exptl_absorpt_correction_type gaussian
_exptl_absorpt_process_details
;
CrysAlisPro 1.171.40.45a (Rigaku Oxford Diffraction, 2019)
Numerical absorption correction based on gaussian integration over
			a multifaceted crystal model
Empirical absorption correction using spherical harmonics,
 implemented in SCALE3 ABSPACK scaling algorithm.
;
_exptl_crystal_colour colourless
_exptl_crystal_colour_primary colourless
_exptl_crystal_density_diffrn 1.049
_exptl_crystal_density_meas ?
_exptl_crystal_description block
_exptl_crystal_F_000 1120
_exptl_crystal_recrystallization_method 'Crystals grown from hexane at 293 K'
_exptl_crystal_size_max 0.264
_exptl_crystal_size_mid 0.234
_exptl_crystal_size_min 0.072
_refine_diff_density_max 0.562
_refine_diff_density_min -0.354
_refine_diff_density_rms 0.071
_refine_ls_abs_structure_details
;
 Flack x determined using 2776 quotients [(I+)-(I-)]/[(I+)+(I-)]
 (Parsons, Flack and Wagner, Acta Cryst. B69 (2013) 249-259).
;
_refine_ls_abs_structure_Flack 0.011(7)
_refine_ls_extinction_method none
_refine_ls_goodness_of_fit_ref 1.034
_refine_ls_hydrogen_treatment constr
_refine_ls_matrix_type full
_refine_ls_number_parameters 503
_refine_ls_number_reflns 6086
_refine_ls_number_restraints 1187
_refine_ls_restrained_S_all 1.185
_refine_ls_R_factor_all 0.0721
_refine_ls_R_factor_gt 0.0711
_refine_ls_shift/su_max 0.001
_refine_ls_shift/su_mean 0.000
_refine_ls_structure_factor_coef Fsqd
_refine_ls_weighting_details 'w=1/[\s^2^(Fo^2^)+(0.1441P)^2^+2.6672P] where P=(Fo^2^+2Fc^2^)/3'
_refine_ls_weighting_scheme calc
_refine_ls_wR_factor_gt 0.2063
_refine_ls_wR_factor_ref 0.2077
_reflns_Friedel_coverage 0.908
_reflns_Friedel_fraction_full 0.998
_reflns_Friedel_fraction_max 0.998
_reflns_number_gt 6000
_reflns_number_total 6086
_reflns_threshold_expression 'I > 2\s(I)'
_cod_data_source_file c9dt04835a3.cif
_cod_data_source_block 0253abc16s
_cod_depositor_comments
;
The following automatic conversions were performed:

data item '_chemical_melting_point' value 'not measured' was changed
to '?' -- the value is undefined or not given.

data item '_exptl_crystal_density_meas' value 'not measured' was
changed to '?' -- the value is perceived as not measured.

Automatic conversion script
Id: cif_fix_values 7556 2019-12-06 15:28:31Z antanas 

 Adding full bibliography for 7703488--7703497.cif.
;
_cod_original_cell_volume 3218.23(4)
_cod_database_code 7703488
_shelx_shelxl_version_number 2014/7
_shelx_space_group_comment
;
The symmetry employed for this shelxl refinement is uniquely defined
by the following loop, which should always be used as a source of
symmetry information in preference to the above space-group names.
They are only intended as comments.
;
_olex2_refinement_description
;
1. Fixed Uiso
 At 1.2 times of:
  All C(H) groups, All C(H,H) groups, All C(H,H,H,H) groups
 At 1.5 times of:
  All B(H,H,H) groups, All C(H,H,H) groups
2. Restrained distances
 P2-C117 \\sim P2-C217 \\sim P3-C130
 with sigma of 0.01
 C218-C217 \\sim C118-C117 \\sim C219-C218 \\sim C119-C118 \\sim C220-C219
\\sim C120-C119 \\sim C221-
 C220 \\sim C121-C120 \\sim C222-C221 \\sim C122-C121 \\sim C223-C222 \\sim
C224-C223 \\sim C123-C122 ~
 C225-C224 \\sim C226-C225 \\sim C124-C123 \\sim C227-C226 \\sim C125-C124
\\sim C126-C125 \\sim C228-
 C227 \\sim C127-C126 \\sim C128-C127 \\sim C229-C228 \\sim C129-C128 \\sim
C130-C129 \\sim C229-C130
 with sigma of 0.01
 P2-C209 \\sim P2-C109 \\sim P3-C113
 with sigma of 0.01
 C211-C209 \\sim C111-C109 \\sim C110-C109 \\sim C210-C209 \\sim C212-C209
\\sim C112-C109 \\sim C216-
 C113 \\sim C116-C113 \\sim C115-C113 \\sim C215-C113 \\sim C214-C113 \\sim
C114-C113
 with sigma of 0.01
 C110-C111 \\sim C111-C112 \\sim C112-C110 \\sim C210-C211 \\sim C211-C212
\\sim C212-C210 \\sim C114-
 C115 \\sim C115-C116 \\sim C116-C114 \\sim C214-C215 \\sim C215-C216 \\sim
C216-C214
 with sigma of 0.01
 C211-P2 \\sim C111-P2 \\sim C110-P2 \\sim C210-P2 \\sim C212-P2 \\sim C112-P2
\\sim C216-P3 \\sim C116-P3
 \\sim C115-P3 \\sim C215-P3 \\sim C214-P3 \\sim C114-P3
 with sigma of 0.01
 B3-H3C \\sim B3-H3B \\sim B3-H3A \\sim B2-H2C \\sim B2-H2A \\sim B2-H2B
 with sigma of 0.01
3. Uiso/Uaniso restraints and constraints
C109 \\sim C110 \\sim C111 \\sim C112 \\sim C114 \\sim C115 \\sim C116 \\sim
C117 \\sim C118 \\sim C119 \\sim C120 \\sim C121 \\sim C122 \\sim C123 \\sim
C124 \\sim C125 \\sim C126 \\sim C127 \\sim C128 \\sim C129 \\sim C130 \\sim
C209 \\sim C210 \\sim C211 \\sim C212 \\sim C214 \\sim C215 \\sim C216 \\sim
C217 \\sim C218 \\sim C219 \\sim C220 \\sim C221 \\sim C222 \\sim C223 \\sim
C224 \\sim C225 \\sim C226 \\sim C227 \\sim C228 \\sim C229: within 2A with
sigma of 0.01 and sigma for terminal atoms of 0.02
Uanis(C130) \\sim Ueq, Uanis(C117) \\sim Ueq, Uanis(C225) \\sim Ueq,
Uanis(C224) \\sim Ueq, Uanis(C129) \\sim Ueq, Uanis(C226) \\sim Ueq,
Uanis(C228) \\sim Ueq, Uanis(C128) \\sim Ueq, Uanis(C229) \\sim Ueq,
Uanis(C227) \\sim Ueq, Uanis(C127) \\sim Ueq, Uanis(C119) \\sim Ueq,
Uanis(C223) \\sim Ueq, Uanis(C222) \\sim Ueq, Uanis(C218) \\sim Ueq,
Uanis(C121) \\sim Ueq, Uanis(C120) \\sim Ueq, Uanis(C124) \\sim Ueq,
Uanis(C125) \\sim Ueq, Uanis(C126) \\sim Ueq, Uanis(C122) \\sim Ueq,
Uanis(C123) \\sim Ueq, Uanis(C219) \\sim Ueq, Uanis(C220) \\sim Ueq,
Uanis(C221) \\sim Ueq, Uanis(C118) \\sim Ueq, Uanis(C217) \\sim Ueq,
Uanis(C109) \\sim Ueq, Uanis(C111) \\sim Ueq, Uanis(C110) \\sim Ueq,
Uanis(C112) \\sim Ueq, Uanis(C209) \\sim Ueq, Uanis(C212) \\sim Ueq,
Uanis(C210) \\sim Ueq, Uanis(C211) \\sim Ueq, Uanis(C114) \\sim Ueq,
Uanis(C214) \\sim Ueq, Uanis(C215) \\sim Ueq, Uanis(C115) \\sim Ueq,
Uanis(C216) \\sim Ueq, Uanis(C116) \\sim Ueq: with sigma of 0.005 and sigma for
terminal atoms of 0.01
4. Others
 Fixed Sof: C109(0.5) C110(0.5) H11A(0.5) H11B(0.5) H11C(0.5) C111(0.5)
 H11D(0.5) H11E(0.5) H11F(0.5) C112(0.5) H11G(0.5) H11H(0.5) H11I(0.5)
 C114(0.5) H11J(0.5) H11K(0.5) H11L(0.5) C115(0.5) H11M(0.5) H11N(0.5)
 H11O(0.5) C116(0.5) H11P(0.5) H11Q(0.5) H11R(0.5) C117(0.5) H11S(0.5)
 H11T(0.5) C118(0.5) H11U(0.5) H11V(0.5) C119(0.5) H11W(0.5) H11X(0.5)
 C120(0.5) H12A(0.5) H12B(0.5) C121(0.5) H12C(0.5) H12D(0.5) C122(0.5)
 H12E(0.5) H12F(0.5) C123(0.5) H12G(0.5) H12H(0.5) C124(0.5) H12I(0.5)
 H12J(0.5) C125(0.5) H12K(0.5) H12L(0.5) C126(0.5) H12M(0.5) H12N(0.5)
 C127(0.5) H12O(0.5) H12P(0.5) C128(0.5) H12Q(0.5) H12R(0.5) C129(0.5)
 H12S(0.5) H12T(0.5) H13A(0.5) H13B(0.5) H13C(0.5) H13D(0.5) C209(0.5)
 C210(0.5) H21A(0.5) H21B(0.5) H21C(0.5) C211(0.5) H21D(0.5) H21E(0.5)
 H21F(0.5) C212(0.5) H21G(0.5) H21H(0.5) H21I(0.5) C214(0.5) H21J(0.5)
 H21K(0.5) H21L(0.5) C215(0.5) H21M(0.5) H21N(0.5) H21O(0.5) C216(0.5)
 H21P(0.5) H21Q(0.5) H21R(0.5) C217(0.5) H21S(0.5) H21T(0.5) C218(0.5)
 H21U(0.5) H21V(0.5) C219(0.5) H21W(0.5) H21X(0.5) C220(0.5) H22A(0.5)
 H22B(0.5) C221(0.5) H22C(0.5) H22D(0.5) C222(0.5) H22E(0.5) H22F(0.5)
 C223(0.5) H22G(0.5) H22H(0.5) C224(0.5) H22I(0.5) H22J(0.5) C225(0.5)
 H22K(0.5) H22L(0.5) C226(0.5) H22M(0.5) H22N(0.5) C227(0.5) H22O(0.5)
 H22P(0.5) C228(0.5) H22Q(0.5) H22R(0.5) C229(0.5) H22S(0.5) H22T(0.5)
5.a Secondary CH2 refined with riding coordinates:
 C117(H11S,H11T), C118(H11U,H11V), C119(H11W,H11X), C120(H12A,H12B), C121(H12C,
 H12D), C122(H12E,H12F), C123(H12G,H12H), C124(H12I,H12J), C125(H12K,H12L),
 C126(H12M,H12N), C127(H12O,H12P), C128(H12Q,H12R), C129(H12S,H12T), C130(H13A,
 H13B), C130(H13C,H13D), C217(H21S,H21T), C218(H21U,H21V), C219(H21W,H21X),
 C220(H22A,H22B), C221(H22C,H22D), C222(H22E,H22F), C223(H22G,H22H), C224(H22I,
 H22J), C225(H22K,H22L), C226(H22M,H22N), C227(H22O,H22P), C228(H22Q,H22R),
 C229(H22S,H22T)
5.b Aromatic/amide H refined with riding coordinates:
 C101(H101), C103(H103), C104(H104), C105(H105)
5.c Idealised Me refined as rotating group:
 C110(H11A,H11B,H11C), C111(H11D,H11E,H11F), C112(H11G,H11H,H11I), C114(H11J,
 H11K,H11L), C115(H11M,H11N,H11O), C116(H11P,H11Q,H11R), C210(H21A,H21B,H21C),
 C211(H21D,H21E,H21F), C212(H21G,H21H,H21I), C214(H21J,H21K,H21L), C215(H21M,
 H21N,H21O), C216(H21P,H21Q,H21R)
5.d Idealised Me refined as rotating group with stretchable bonds:
 B3(H3A,H3B,H3C), B2(H2A,H2B,H2C)
;
_olex2_submission_special_instructions 'No special instructions were received'
_oxdiff_exptl_absorpt_empirical_details
;
Empirical correction (ABSPACK) includes:
- Absorption correction using spherical harmonics
- Frame scaling
;
_oxdiff_exptl_absorpt_empirical_full_max 1.713
_oxdiff_exptl_absorpt_empirical_full_min 0.722

loop_
_space_group_symop_operation_xyz
'x, y, z'
'-x, -y, z+1/2'
'x+1/2, -y, z'
'-x+1/2, y, z+1/2'

loop_
_atom_site_label
_atom_site_type_symbol
_atom_site_fract_x
_atom_site_fract_y
_atom_site_fract_z
_atom_site_U_iso_or_equiv
_atom_site_adp_type
_atom_site_occupancy
_atom_site_site_symmetry_order
_atom_site_calc_flag
_atom_site_refinement_flags_posn
_atom_site_refinement_flags_adp
_atom_site_refinement_flags_occupancy
_atom_site_disorder_assembly
_atom_site_disorder_group
P2 P 0.62490(4) 0.03657(19) 0.72937(11) 0.0436(4) Uani 1 1 d D . . . .
P3 P 0.56946(3) 0.47405(15) 0.25089(10) 0.0348(3) Uani 1 1 d D . . . .
O107 O 0.59703(15) 0.1817(6) 0.6690(3) 0.0610(13) Uani 1 1 d . . . . .
O108 O 0.55105(10) 0.4572(5) 0.3642(3) 0.0360(8) Uani 1 1 d . . . . .
C101 C 0.57557(13) 0.3102(7) 0.5140(3) 0.0325(9) Uani 1 1 d . . . . .
H101 H 0.5879 0.4301 0.5296 0.039 Uiso 1 1 calc R . . . .
C102 C 0.57812(16) 0.1500(8) 0.5789(4) 0.0393(11) Uani 1 1 d . . . . .
C103 C 0.56039(18) -0.0265(8) 0.5578(4) 0.0459(13) Uani 1 1 d . . . . .
H103 H 0.5626 -0.1360 0.6026 0.055 Uiso 1 1 calc R . . . .
C104 C 0.53938(18) -0.0394(8) 0.4697(5) 0.0497(14) Uani 1 1 d . . . . .
H104 H 0.5268 -0.1586 0.4546 0.060 Uiso 1 1 calc R . . . .
C105 C 0.53644(16) 0.1181(8) 0.4033(4) 0.0441(12) Uani 1 1 d . . . . .
H105 H 0.5221 0.1074 0.3428 0.053 Uiso 1 1 calc R . . . .
C106 C 0.55477(12) 0.2925(7) 0.4262(3) 0.0310(9) Uani 1 1 d . . . . .
C109 C 0.6142(3) 0.1001(14) 0.8612(6) 0.041(2) Uani 0.5 1 d D U P A 1
C110 C 0.5753(3) 0.022(2) 0.8852(10) 0.077(4) Uani 0.5 1 d D U P A 1
H11A H 0.5572 0.0893 0.8419 0.116 Uiso 0.5 1 calc GR . P A 1
H11B H 0.5695 0.0464 0.9573 0.116 Uiso 0.5 1 calc GR . P A 1
H11C H 0.5744 -0.1203 0.8718 0.116 Uiso 0.5 1 calc GR . P A 1
C111 C 0.6427(4) 0.000(2) 0.9315(8) 0.066(4) Uani 0.5 1 d D U P A 1
H11D H 0.6448 -0.1397 0.9134 0.099 Uiso 0.5 1 calc GR . P A 1
H11E H 0.6348 0.0122 1.0028 0.099 Uiso 0.5 1 calc GR . P A 1
H11F H 0.6668 0.0641 0.9229 0.099 Uiso 0.5 1 calc GR . P A 1
C112 C 0.6153(4) 0.3239(14) 0.8771(9) 0.057(3) Uani 0.5 1 d D U P A 1
H11G H 0.6397 0.3742 0.8578 0.085 Uiso 0.5 1 calc GR . P A 1
H11H H 0.6105 0.3543 0.9491 0.085 Uiso 0.5 1 calc GR . P A 1
H11I H 0.5964 0.3865 0.8344 0.085 Uiso 0.5 1 calc GR . P A 1
C113 C 0.53039(15) 0.5563(7) 0.1727(4) 0.0467(13) Uani 1 1 d D . . . .
C114 C 0.5061(3) 0.3778(16) 0.1488(11) 0.071(5) Uani 0.5 1 d D U P B 1
H11J H 0.5216 0.2691 0.1244 0.107 Uiso 0.5 1 calc GR . P B 1
H11K H 0.4882 0.4130 0.0958 0.107 Uiso 0.5 1 calc GR . P B 1
H11L H 0.4931 0.3368 0.2108 0.107 Uiso 0.5 1 calc GR . P B 1
C115 C 0.5473(4) 0.6361(19) 0.0705(7) 0.063(4) Uani 0.5 1 d D U P B 1
H11M H 0.5598 0.7617 0.0834 0.095 Uiso 0.5 1 calc GR . P B 1
H11N H 0.5276 0.6560 0.0204 0.095 Uiso 0.5 1 calc GR . P B 1
H11O H 0.5651 0.5404 0.0438 0.095 Uiso 0.5 1 calc GR . P B 1
C116 C 0.5090(3) 0.7198(16) 0.2250(10) 0.052(4) Uani 0.5 1 d D U P B 1
H11P H 0.4945 0.6645 0.2813 0.079 Uiso 0.5 1 calc GR . P B 1
H11Q H 0.4925 0.7827 0.1756 0.079 Uiso 0.5 1 calc GR . P B 1
H11R H 0.5263 0.8180 0.2520 0.079 Uiso 0.5 1 calc GR . P B 1
C117 C 0.6674(3) 0.165(2) 0.6987(11) 0.064(3) Uani 0.5 1 d D U P A 1
H11S H 0.6680 0.2872 0.7396 0.077 Uiso 0.5 1 calc R . P A 1
H11T H 0.6881 0.0813 0.7225 0.077 Uiso 0.5 1 calc R . P A 1
C118 C 0.6752(4) 0.221(3) 0.5864(11) 0.080(3) Uani 0.5 1 d D U P A 1
H11U H 0.6583 0.3291 0.5665 0.096 Uiso 0.5 1 calc R . P A 1
H11V H 0.6696 0.1062 0.5424 0.096 Uiso 0.5 1 calc R . P A 1
C119 C 0.7154(4) 0.288(3) 0.5660(12) 0.090(3) Uani 0.5 1 d D U P A 1
H11W H 0.7324 0.1747 0.5754 0.108 Uiso 0.5 1 calc R . P A 1
H11X H 0.7225 0.3922 0.6150 0.108 Uiso 0.5 1 calc R . P A 1
C120 C 0.7184(4) 0.367(3) 0.4545(12) 0.084(4) Uani 0.5 1 d D U P A 1
H12A H 0.7059 0.2734 0.4080 0.101 Uiso 0.5 1 calc R . P A 1
H12B H 0.7052 0.4945 0.4502 0.101 Uiso 0.5 1 calc R . P A 1
C121 C 0.7588(4) 0.397(3) 0.4167(15) 0.085(4) Uani 0.5 1 d D U P A 1
H12C H 0.7723 0.2708 0.4236 0.102 Uiso 0.5 1 calc R . P A 1
H12D H 0.7583 0.4316 0.3432 0.102 Uiso 0.5 1 calc R . P A 1
C122 C 0.7804(5) 0.560(3) 0.4753(18) 0.082(3) Uani 0.5 1 d D U P A 1
H12E H 0.7815 0.5233 0.5485 0.098 Uiso 0.5 1 calc R . P A 1
H12F H 0.8060 0.5636 0.4493 0.098 Uiso 0.5 1 calc R . P A 1
C123 C 0.7637(7) 0.769(3) 0.4664(15) 0.084(4) Uani 0.5 1 d D U P A 1
H12G H 0.7419 0.7785 0.5120 0.101 Uiso 0.5 1 calc R . P A 1
H12H H 0.7821 0.8667 0.4900 0.101 Uiso 0.5 1 calc R . P A 1
C124 C 0.7519(6) 0.821(3) 0.3569(14) 0.088(4) Uani 0.5 1 d D U P A 1
H12I H 0.7347 0.7203 0.3295 0.106 Uiso 0.5 1 calc R . P A 1
H12J H 0.7736 0.8297 0.3113 0.106 Uiso 0.5 1 calc R . P A 1
C125 C 0.7325(5) 1.024(3) 0.3675(17) 0.097(4) Uani 0.5 1 d D U P A 1
H12K H 0.7189 1.0275 0.4331 0.116 Uiso 0.5 1 calc R . P A 1
H12L H 0.7515 1.1287 0.3700 0.116 Uiso 0.5 1 calc R . P A 1
C126 C 0.7054(5) 1.071(3) 0.2799(16) 0.094(4) Uani 0.5 1 d D U P A 1
H12M H 0.7193 1.0889 0.2155 0.113 Uiso 0.5 1 calc R . P A 1
H12N H 0.6922 1.1956 0.2950 0.113 Uiso 0.5 1 calc R . P A 1
C127 C 0.6770(4) 0.902(3) 0.2668(13) 0.078(3) Uani 0.5 1 d D U P A 1
H12O H 0.6909 0.7850 0.2433 0.094 Uiso 0.5 1 calc R . P A 1
H12P H 0.6604 0.9408 0.2103 0.094 Uiso 0.5 1 calc R . P A 1
C128 C 0.6523(4) 0.835(2) 0.3573(11) 0.067(3) Uani 0.5 1 d D U P A 1
H12Q H 0.6319 0.9304 0.3684 0.080 Uiso 0.5 1 calc R . P A 1
H12R H 0.6669 0.8254 0.4210 0.080 Uiso 0.5 1 calc R . P A 1
C129 C 0.6360(3) 0.6206(19) 0.3253(11) 0.056(3) Uani 0.5 1 d D U P A 1
H12S H 0.6536 0.5473 0.2816 0.067 Uiso 0.5 1 calc R . P A 1
H12T H 0.6299 0.5403 0.3861 0.067 Uiso 0.5 1 calc R . P A 1
C130 C 0.60052(16) 0.6792(9) 0.2647(5) 0.0550(14) Uani 1 1 d D U . . .
H13A H 0.6076 0.7280 0.1962 0.066 Uiso 0.5 1 calc R . P A 1
H13B H 0.5878 0.7876 0.3010 0.066 Uiso 0.5 1 calc R . P A 1
H13C H 0.6159 0.6857 0.2022 0.066 Uiso 0.5 1 calc R . P A 2
H13D H 0.5855 0.8010 0.2666 0.066 Uiso 0.5 1 calc R . P A 2
C209 C 0.6009(3) 0.0377(16) 0.8528(7) 0.057(3) Uani 0.5 1 d D U P A 2
C210 C 0.5640(3) -0.075(2) 0.8410(10) 0.068(4) Uani 0.5 1 d D U P A 2
H21A H 0.5493 -0.0132 0.7869 0.102 Uiso 0.5 1 calc GR . P A 2
H21B H 0.5504 -0.0698 0.9056 0.102 Uiso 0.5 1 calc GR . P A 2
H21C H 0.5691 -0.2123 0.8230 0.102 Uiso 0.5 1 calc GR . P A 2
C211 C 0.6248(4) -0.066(2) 0.9335(7) 0.066(4) Uani 0.5 1 d D U P A 2
H21D H 0.6272 -0.2061 0.9161 0.100 Uiso 0.5 1 calc GR . P A 2
H21E H 0.6133 -0.0529 1.0008 0.100 Uiso 0.5 1 calc GR . P A 2
H21F H 0.6494 -0.0055 0.9349 0.100 Uiso 0.5 1 calc GR . P A 2
C212 C 0.5934(5) 0.2513(18) 0.8854(10) 0.082(4) Uani 0.5 1 d D U P A 2
H21G H 0.6169 0.3176 0.8997 0.123 Uiso 0.5 1 calc GR . P A 2
H21H H 0.5781 0.2520 0.9471 0.123 Uiso 0.5 1 calc GR . P A 2
H21I H 0.5806 0.3208 0.8303 0.123 Uiso 0.5 1 calc GR . P A 2
C214 C 0.4972(2) 0.4134(16) 0.1924(9) 0.050(3) Uani 0.5 1 d D U P B 2
H21J H 0.5049 0.2774 0.1789 0.075 Uiso 0.5 1 calc GR . P B 2
H21K H 0.4767 0.4482 0.1470 0.075 Uiso 0.5 1 calc GR . P B 2
H21L H 0.4892 0.4251 0.2637 0.075 Uiso 0.5 1 calc GR . P B 2
C215 C 0.5404(4) 0.549(2) 0.0594(6) 0.066(4) Uani 0.5 1 d D U P B 2
H21M H 0.5646 0.6105 0.0490 0.098 Uiso 0.5 1 calc GR . P B 2
H21N H 0.5218 0.6203 0.0198 0.098 Uiso 0.5 1 calc GR . P B 2
H21O H 0.5414 0.4114 0.0367 0.098 Uiso 0.5 1 calc GR . P B 2
C216 C 0.5182(3) 0.7636(13) 0.2039(10) 0.054(4) Uani 0.5 1 d D U P B 2
H21P H 0.5191 0.7757 0.2785 0.081 Uiso 0.5 1 calc GR . P B 2
H21Q H 0.4930 0.7870 0.1800 0.081 Uiso 0.5 1 calc GR . P B 2
H21R H 0.5348 0.8610 0.1731 0.081 Uiso 0.5 1 calc GR . P B 2
C217 C 0.6656(4) 0.174(3) 0.7557(13) 0.075(3) Uani 0.5 1 d D U P A 2
H21S H 0.6587 0.3083 0.7788 0.090 Uiso 0.5 1 calc R . P A 2
H21T H 0.6794 0.1098 0.8117 0.090 Uiso 0.5 1 calc R . P A 2
C218 C 0.6906(5) 0.190(3) 0.6612(14) 0.091(3) Uani 0.5 1 d D U P A 2
H21U H 0.6768 0.2580 0.6060 0.109 Uiso 0.5 1 calc R . P A 2
H21V H 0.6967 0.0561 0.6369 0.109 Uiso 0.5 1 calc R . P A 2
C219 C 0.7270(5) 0.304(3) 0.6819(19) 0.106(4) Uani 0.5 1 d D U P A 2
H21W H 0.7314 0.3268 0.7556 0.128 Uiso 0.5 1 calc R . P A 2
H21X H 0.7283 0.4309 0.6443 0.128 Uiso 0.5 1 calc R . P A 2
C220 C 0.7532(5) 0.142(3) 0.635(2) 0.109(4) Uani 0.5 1 d D U P A 2
H22A H 0.7583 0.0434 0.6893 0.131 Uiso 0.5 1 calc R . P A 2
H22B H 0.7397 0.0739 0.5800 0.131 Uiso 0.5 1 calc R . P A 2
C221 C 0.7906(5) 0.214(2) 0.5920(17) 0.095(4) Uani 0.5 1 d D U P A 2
H22C H 0.7909 0.2010 0.5167 0.114 Uiso 0.5 1 calc R . P A 2
H22D H 0.8111 0.1355 0.6207 0.114 Uiso 0.5 1 calc R . P A 2
C222 C 0.7948(5) 0.435(2) 0.6231(13) 0.083(4) Uani 0.5 1 d D U P A 2
H22E H 0.7705 0.4915 0.6406 0.099 Uiso 0.5 1 calc R . P A 2
H22F H 0.8111 0.4467 0.6835 0.099 Uiso 0.5 1 calc R . P A 2
C223 C 0.8116(4) 0.546(2) 0.5322(10) 0.065(3) Uani 0.5 1 d D U P A 2
H22G H 0.8317 0.4641 0.5039 0.078 Uiso 0.5 1 calc R . P A 2
H22H H 0.8231 0.6684 0.5589 0.078 Uiso 0.5 1 calc R . P A 2
C224 C 0.7858(4) 0.606(3) 0.4420(12) 0.073(3) Uani 0.5 1 d D U P A 2
H22I H 0.8002 0.6658 0.3856 0.087 Uiso 0.5 1 calc R . P A 2
H22J H 0.7723 0.4898 0.4155 0.087 Uiso 0.5 1 calc R . P A 2
C225 C 0.7589(5) 0.757(4) 0.4895(14) 0.079(3) Uani 0.5 1 d D U P A 2
H22K H 0.7728 0.8737 0.5143 0.095 Uiso 0.5 1 calc R . P A 2
H22L H 0.7458 0.6975 0.5481 0.095 Uiso 0.5 1 calc R . P A 2
C226 C 0.7309(4) 0.820(3) 0.4063(15) 0.083(3) Uani 0.5 1 d D U P A 2
H22M H 0.7211 0.9527 0.4231 0.100 Uiso 0.5 1 calc R . P A 2
H22N H 0.7437 0.8293 0.3396 0.100 Uiso 0.5 1 calc R . P A 2
C227 C 0.6988(3) 0.674(2) 0.3977(13) 0.071(3) Uani 0.5 1 d D U P A 2
H22O H 0.6893 0.6457 0.4670 0.085 Uiso 0.5 1 calc R . P A 2
H22P H 0.7081 0.5489 0.3687 0.085 Uiso 0.5 1 calc R . P A 2
C228 C 0.6665(3) 0.749(2) 0.3304(13) 0.068(3) Uani 0.5 1 d D U P A 2
H22Q H 0.6671 0.8949 0.3311 0.081 Uiso 0.5 1 calc R . P A 2
H22R H 0.6713 0.7067 0.2592 0.081 Uiso 0.5 1 calc R . P A 2
C229 C 0.6269(3) 0.684(3) 0.3582(10) 0.067(3) Uani 0.5 1 d D U P A 2
H22S H 0.6169 0.7753 0.4101 0.080 Uiso 0.5 1 calc R . P A 2
H22T H 0.6279 0.5507 0.3891 0.080 Uiso 0.5 1 calc R . P A 2
B3 B 0.5935(3) 0.2435(11) 0.2031(6) 0.064(2) Uani 1 1 d D . . . .
H3A H 0.6122(15) 0.197(6) 0.256(3) 0.096 Uiso 1 1 calc DGR . . . .
H3B H 0.6068(15) 0.274(3) 0.136(4) 0.096 Uiso 1 1 calc DGR . . . .
H3C H 0.5743(8) 0.135(5) 0.191(5) 0.096 Uiso 1 1 calc DGR . . . .
B2 B 0.6309(3) -0.2304(12) 0.6847(9) 0.079(3) Uani 1 1 d D . . . .
H2A H 0.6070(11) -0.307(4) 0.697(5) 0.119 Uiso 1 1 calc DGR . . . .
H2B H 0.6521(16) -0.295(4) 0.725(4) 0.119 Uiso 1 1 calc DGR . . . .
H2C H 0.6370(18) -0.2322(13) 0.608(3) 0.119 Uiso 1 1 calc DGR . . . .

loop_
_atom_site_aniso_label
_atom_site_aniso_U_11
_atom_site_aniso_U_22
_atom_site_aniso_U_33
_atom_site_aniso_U_23
_atom_site_aniso_U_13
_atom_site_aniso_U_12
P2 0.0589(8) 0.0359(7) 0.0362(7) -0.0031(6) -0.0016(5) -0.0038(5)
P3 0.0512(6) 0.0214(5) 0.0318(6) 0.0041(6) -0.0008(5) 0.0040(4)
O107 0.114(4) 0.0309(19) 0.038(2) 0.0005(16) -0.027(2) -0.002(2)
O108 0.0520(19) 0.0253(16) 0.0306(17) -0.0025(13) 0.0005(14) 0.0044(13)
C101 0.044(2) 0.027(2) 0.027(2) 0.0004(18) 0.0041(17) -0.0036(18)
C102 0.060(3) 0.035(2) 0.024(2) 0.0007(19) 0.0016(19) -0.002(2)
C103 0.068(3) 0.037(3) 0.032(3) 0.008(2) 0.003(2) -0.014(2)
C104 0.068(3) 0.034(3) 0.047(3) 0.004(2) -0.001(3) -0.024(2)
C105 0.060(3) 0.036(3) 0.036(2) -0.001(2) -0.007(2) -0.007(2)
C106 0.041(2) 0.024(2) 0.028(2) -0.0017(17) 0.0067(17) -0.0018(17)
C109 0.043(4) 0.048(5) 0.031(4) 0.010(4) -0.001(4) 0.001(4)
C110 0.077(7) 0.091(8) 0.063(7) 0.009(7) 0.004(6) -0.018(7)
C111 0.067(7) 0.076(8) 0.054(7) 0.010(6) -0.017(6) 0.004(6)
C112 0.070(6) 0.059(7) 0.042(6) -0.010(5) 0.006(5) 0.006(5)
C113 0.070(3) 0.028(2) 0.042(3) 0.001(2) -0.018(3) 0.000(2)
C114 0.102(9) 0.053(8) 0.058(8) 0.001(7) -0.047(7) -0.023(7)
C115 0.101(9) 0.046(7) 0.044(6) 0.010(6) -0.016(6) 0.019(7)
C116 0.039(6) 0.049(7) 0.070(8) 0.010(6) -0.006(6) 0.002(5)
C117 0.063(5) 0.068(5) 0.062(5) -0.006(5) 0.015(4) -0.008(4)
C118 0.077(5) 0.091(6) 0.072(5) -0.004(5) 0.003(5) -0.007(5)
C119 0.084(5) 0.101(5) 0.085(5) -0.006(5) 0.004(5) -0.009(5)
C120 0.082(6) 0.084(6) 0.088(6) 0.001(5) 0.004(5) 0.003(5)
C121 0.083(5) 0.083(6) 0.090(6) 0.001(5) 0.009(5) 0.007(5)
C122 0.078(5) 0.082(5) 0.086(5) -0.002(5) -0.003(5) 0.001(5)
C123 0.081(5) 0.082(5) 0.090(6) 0.000(5) -0.005(5) -0.007(5)
C124 0.085(5) 0.088(5) 0.092(6) 0.003(5) 0.000(5) -0.008(5)
C125 0.094(6) 0.099(6) 0.096(6) -0.002(5) 0.004(5) -0.004(5)
C126 0.094(6) 0.092(6) 0.097(6) 0.001(5) 0.007(5) -0.003(5)
C127 0.069(5) 0.082(5) 0.083(6) 0.001(5) 0.006(5) -0.006(5)
C128 0.057(5) 0.075(5) 0.069(5) 0.004(4) -0.002(4) -0.005(4)
C129 0.046(4) 0.064(5) 0.057(5) 0.013(4) 0.000(4) -0.008(4)
C130 0.054(3) 0.050(3) 0.061(3) 0.014(3) -0.007(3) -0.011(2)
C209 0.064(5) 0.061(5) 0.045(5) -0.002(4) -0.004(4) 0.006(5)
C210 0.074(7) 0.073(8) 0.058(7) 0.010(6) 0.012(6) 0.000(7)
C211 0.078(7) 0.079(8) 0.042(6) 0.009(6) -0.019(6) 0.001(6)
C212 0.103(8) 0.082(8) 0.062(7) -0.008(7) 0.002(7) 0.011(7)
C214 0.066(6) 0.042(6) 0.042(6) -0.003(5) -0.024(5) -0.011(5)
C215 0.091(9) 0.056(9) 0.049(7) 0.013(6) -0.016(6) 0.010(7)
C216 0.055(7) 0.040(6) 0.067(8) 0.011(6) -0.012(6) 0.007(6)
C217 0.076(5) 0.071(5) 0.078(6) -0.005(5) -0.005(5) -0.008(5)
C218 0.090(5) 0.096(5) 0.086(5) -0.005(5) 0.001(5) -0.008(5)
C219 0.107(6) 0.109(6) 0.103(6) -0.001(5) 0.005(5) -0.013(5)
C220 0.114(6) 0.107(6) 0.106(6) -0.003(5) 0.008(5) -0.005(5)
C221 0.102(6) 0.092(6) 0.091(6) -0.004(5) 0.008(5) 0.002(5)
C222 0.090(6) 0.082(6) 0.076(6) -0.004(5) 0.002(5) -0.017(5)
C223 0.063(5) 0.070(5) 0.063(5) -0.007(4) 0.002(4) -0.002(4)
C224 0.066(5) 0.076(5) 0.076(5) 0.002(4) 0.004(4) -0.010(4)
C225 0.075(5) 0.080(5) 0.082(5) -0.007(5) 0.000(5) -0.003(4)
C226 0.080(5) 0.082(5) 0.086(5) -0.002(5) -0.004(4) -0.001(5)
C227 0.065(5) 0.071(5) 0.077(6) -0.008(5) -0.002(5) -0.002(5)
C228 0.059(4) 0.071(5) 0.073(5) -0.002(4) 0.006(4) 0.003(4)
C229 0.058(5) 0.073(5) 0.070(5) 0.003(5) 0.000(4) 0.003(4)
B3 0.105(6) 0.042(4) 0.045(4) 0.008(3) 0.025(4) 0.031(4)
B2 0.117(7) 0.043(4) 0.079(6) -0.013(4) -0.027(5) 0.019(4)

loop_
_atom_type_symbol
_atom_type_description
_atom_type_scat_dispersion_real
_atom_type_scat_dispersion_imag
_atom_type_scat_source
C C 0.0181 0.0091 'International Tables Vol C Tables 4.2.6.8 and 6.1.1.4'
H H 0.0000 0.0000 'International Tables Vol C Tables 4.2.6.8 and 6.1.1.4'
B B 0.0090 0.0039 'International Tables Vol C Tables 4.2.6.8 and 6.1.1.4'
O O 0.0492 0.0322 'International Tables Vol C Tables 4.2.6.8 and 6.1.1.4'
P P 0.2955 0.4335 'International Tables Vol C Tables 4.2.6.8 and 6.1.1.4'

loop_
_exptl_crystal_face_index_h
_exptl_crystal_face_index_k
_exptl_crystal_face_index_l
_exptl_crystal_face_perp_dist
-2 4 -4 0.1694
24 0 0 0.0314
-1 -4 4 0.1531
-24 0 0 0.0371
0 4 1 0.1372
0 0 8 0.1173
0 -4 0 0.1115
0 0 -8 0.1110

loop_
_geom_angle_atom_site_label_1
_geom_angle_atom_site_label_2
_geom_angle_atom_site_label_3
_geom_angle
O107 P2 C109 100.7(3)
O107 P2 C117 97.5(6)
O107 P2 C209 97.6(4)
O107 P2 C217 107.0(6)
O107 P2 B2 119.9(3)
C109 P2 B2 122.5(5)
C117 P2 C109 106.1(6)
C117 P2 B2 106.7(7)
C209 P2 B2 109.1(5)
C217 P2 C209 102.8(7)
C217 P2 B2 117.4(7)
O108 P3 C113 102.3(2)
O108 P3 C130 102.6(3)
O108 P3 B3 115.5(3)
C113 P3 B3 114.9(3)
C130 P3 C113 107.7(2)
C130 P3 B3 112.6(4)
C102 O107 P2 129.3(4)
C106 O108 P3 123.3(3)
C102 C101 H101 120.6
C106 C101 H101 120.6
C106 C101 C102 118.7(4)
O107 C102 C101 115.8(5)
O107 C102 C103 122.3(5)
C101 C102 C103 121.7(5)
C102 C103 H103 120.8
C104 C103 C102 118.4(5)
C104 C103 H103 120.8
C103 C104 H104 119.4
C105 C104 C103 121.2(5)
C105 C104 H104 119.4
C104 C105 H105 120.5
C104 C105 C106 119.1(5)
C106 C105 H105 120.5
O108 C106 C105 120.8(4)
C101 C106 O108 118.1(4)
C101 C106 C105 121.0(4)
C110 C109 P2 107.9(6)
C110 C109 C111 110.0(7)
C111 C109 P2 108.5(6)
C112 C109 P2 110.9(6)
C112 C109 C110 109.8(7)
C112 C109 C111 109.7(7)
C109 C110 H11A 109.5
C109 C110 H11B 109.5
C109 C110 H11C 109.5
H11A C110 H11B 109.5
H11A C110 H11C 109.5
H11B C110 H11C 109.5
C109 C111 H11D 109.5
C109 C111 H11E 109.5
C109 C111 H11F 109.5
H11D C111 H11E 109.5
H11D C111 H11F 109.5
H11E C111 H11F 109.5
C109 C112 H11G 109.5
C109 C112 H11H 109.5
C109 C112 H11I 109.5
H11G C112 H11H 109.5
H11G C112 H11I 109.5
H11H C112 H11I 109.5
C114 C113 P3 108.5(5)
C114 C113 C115 108.8(6)
C115 C113 P3 106.2(5)
C116 C113 P3 111.4(5)
C116 C113 C114 112.2(7)
C116 C113 C115 109.4(6)
C214 C113 P3 108.3(5)
C215 C113 P3 110.3(5)
C215 C113 C214 108.8(6)
C215 C113 C216 110.9(6)
C216 C113 P3 110.7(5)
C216 C113 C214 107.7(6)
C113 C114 H11J 109.5
C113 C114 H11K 109.5
C113 C114 H11L 109.5
H11J C114 H11K 109.5
H11J C114 H11L 109.5
H11K C114 H11L 109.5
C113 C115 H11M 109.5
C113 C115 H11N 109.5
C113 C115 H11O 109.5
H11M C115 H11N 109.5
H11M C115 H11O 109.5
H11N C115 H11O 109.5
C113 C116 H11P 109.5
C113 C116 H11Q 109.5
C113 C116 H11R 109.5
H11P C116 H11Q 109.5
H11P C116 H11R 109.5
H11Q C116 H11R 109.5
P2 C117 H11S 107.6
P2 C117 H11T 107.6
H11S C117 H11T 107.0
C118 C117 P2 119.0(10)
C118 C117 H11S 107.6
C118 C117 H11T 107.6
C117 C118 H11U 108.7
C117 C118 H11V 108.7
C117 C118 C119 114.1(12)
H11U C118 H11V 107.6
C119 C118 H11U 108.7
C119 C118 H11V 108.7
C118 C119 H11W 109.9
C118 C119 H11X 109.9
C118 C119 C120 109.1(12)
H11W C119 H11X 108.3
C120 C119 H11W 109.9
C120 C119 H11X 109.9
C119 C120 H12A 108.7
C119 C120 H12B 108.7
H12A C120 H12B 107.6
C121 C120 C119 114.1(14)
C121 C120 H12A 108.7
C121 C120 H12B 108.7
C120 C121 H12C 108.7
C120 C121 H12D 108.7
H12C C121 H12D 107.6
C122 C121 C120 114.1(15)
C122 C121 H12C 108.7
C122 C121 H12D 108.7
C121 C122 H12E 108.6
C121 C122 H12F 108.6
H12E C122 H12F 107.6
C123 C122 C121 114.6(18)
C123 C122 H12E 108.6
C123 C122 H12F 108.6
C122 C123 H12G 109.0
C122 C123 H12H 109.0
H12G C123 H12H 107.8
C124 C123 C122 112.8(17)
C124 C123 H12G 109.0
C124 C123 H12H 109.0
C123 C124 H12I 110.9
C123 C124 H12J 110.9
C123 C124 C125 104.2(15)
H12I C124 H12J 108.9
C125 C124 H12I 110.9
C125 C124 H12J 110.9
C124 C125 H12K 108.8
C124 C125 H12L 108.8
H12K C125 H12L 107.7
C126 C125 C124 113.8(17)
C126 C125 H12K 108.8
C126 C125 H12L 108.8
C125 C126 H12M 109.5
C125 C126 H12N 109.5
C125 C126 C127 110.7(16)
H12M C126 H12N 108.1
C127 C126 H12M 109.5
C127 C126 H12N 109.5
C126 C127 H12O 107.1
C126 C127 H12P 107.1
C126 C127 C128 121.0(14)
H12O C127 H12P 106.8
C128 C127 H12O 107.1
C128 C127 H12P 107.1
C127 C128 H12Q 110.5
C127 C128 H12R 110.5
C127 C128 C129 106.0(11)
H12Q C128 H12R 108.7
C129 C128 H12Q 110.5
C129 C128 H12R 110.5
C128 C129 H12S 111.4
C128 C129 H12T 111.4
H12S C129 H12T 109.3
C130 C129 C128 101.6(9)
C130 C129 H12S 111.4
C130 C129 H12T 111.4
P3 C130 H13A 109.3
P3 C130 H13B 109.3
P3 C130 H13C 107.6
P3 C130 H13D 107.6
C129 C130 P3 111.7(6)
C129 C130 H13A 109.3
C129 C130 H13B 109.3
H13A C130 H13B 107.9
H13C C130 H13D 107.1
C229 C130 P3 118.7(7)
C229 C130 H13C 107.6
C229 C130 H13D 107.6
C210 C209 P2 108.7(6)
C211 C209 P2 109.5(7)
C211 C209 C210 109.3(7)
C212 C209 P2 109.4(7)
C212 C209 C210 110.0(8)
C212 C209 C211 110.0(8)
C209 C210 H21A 109.5
C209 C210 H21B 109.5
C209 C210 H21C 109.5
H21A C210 H21B 109.5
H21A C210 H21C 109.5
H21B C210 H21C 109.5
C209 C211 H21D 109.5
C209 C211 H21E 109.5
C209 C211 H21F 109.5
H21D C211 H21E 109.5
H21D C211 H21F 109.5
H21E C211 H21F 109.5
C209 C212 H21G 109.5
C209 C212 H21H 109.5
C209 C212 H21I 109.5
H21G C212 H21H 109.5
H21G C212 H21I 109.5
H21H C212 H21I 109.5
C113 C214 H21J 109.5
C113 C214 H21K 109.5
C113 C214 H21L 109.5
H21J C214 H21K 109.5
H21J C214 H21L 109.5
H21K C214 H21L 109.5
C113 C215 H21M 109.5
C113 C215 H21N 109.5
C113 C215 H21O 109.5
H21M C215 H21N 109.5
H21M C215 H21O 109.5
H21N C215 H21O 109.5
C113 C216 H21P 109.5
C113 C216 H21Q 109.5
C113 C216 H21R 109.5
H21P C216 H21Q 109.5
H21P C216 H21R 109.5
H21Q C216 H21R 109.5
P2 C217 H21S 109.3
P2 C217 H21T 109.3
H21S C217 H21T 107.9
C218 C217 P2 111.7(10)
C218 C217 H21S 109.3
C218 C217 H21T 109.3
C217 C218 H21U 108.9
C217 C218 H21V 108.9
C217 C218 C219 113.3(14)
H21U C218 H21V 107.7
C219 C218 H21U 108.9
C219 C218 H21V 108.9
C218 C219 H21W 112.6
C218 C219 H21X 112.6
C218 C219 C220 95.6(15)
H21W C219 H21X 110.1
C220 C219 H21W 112.6
C220 C219 H21X 112.6
C219 C220 H22A 108.1
C219 C220 H22B 108.1
H22A C220 H22B 107.3
C221 C220 C219 116.7(16)
C221 C220 H22A 108.1
C221 C220 H22B 108.1
C220 C221 H22C 110.3
C220 C221 H22D 110.3
C220 C221 C222 107.1(15)
H22C C221 H22D 108.5
C222 C221 H22C 110.3
C222 C221 H22D 110.3
C221 C222 H22E 110.1
C221 C222 H22F 110.1
H22E C222 H22F 108.4
C223 C222 C221 108.0(14)
C223 C222 H22E 110.1
C223 C222 H22F 110.1
C222 C223 H22G 107.7
C222 C223 H22H 107.7
C222 C223 C224 118.4(13)
H22G C223 H22H 107.1
C224 C223 H22G 107.7
C224 C223 H22H 107.7
C223 C224 H22I 110.9
C223 C224 H22J 110.9
H22I C224 H22J 108.9
C225 C224 C223 104.2(12)
C225 C224 H22I 110.9
C225 C224 H22J 110.9
C224 C225 H22K 110.0
C224 C225 H22L 110.0
C224 C225 C226 108.4(14)
H22K C225 H22L 108.4
C226 C225 H22K 110.0
C226 C225 H22L 110.0
C225 C226 H22M 109.3
C225 C226 H22N 109.3
H22M C226 H22N 107.9
C227 C226 C225 111.8(16)
C227 C226 H22M 109.3
C227 C226 H22N 109.3
C226 C227 H22O 108.8
C226 C227 H22P 108.8
C226 C227 C228 113.8(12)
H22O C227 H22P 107.7
C228 C227 H22O 108.8
C228 C227 H22P 108.8
C227 C228 H22Q 107.8
C227 C228 H22R 107.8
H22Q C228 H22R 107.1
C229 C228 C227 118.2(11)
C229 C228 H22Q 107.8
C229 C228 H22R 107.8
C130 C229 H22S 109.0
C130 C229 H22T 109.0
C228 C229 C130 113.1(10)
C228 C229 H22S 109.0
C228 C229 H22T 109.0
H22S C229 H22T 107.8
P3 B3 H3A 109.5
P3 B3 H3B 109.5
P3 B3 H3C 109.5
H3A B3 H3B 109.5
H3A B3 H3C 109.5
H3B B3 H3C 109.5
P2 B2 H2A 109.5
P2 B2 H2B 109.5
P2 B2 H2C 109.5
H2A B2 H2B 109.5
H2A B2 H2C 109.5
H2B B2 H2C 109.5

loop_
_geom_bond_atom_site_label_1
_geom_bond_atom_site_label_2
_geom_bond_distance
P2 O107 1.617(4)
P2 C109 1.821(8)
P2 C117 1.812(10)
P2 C209 1.835(10)
P2 C217 1.780(10)
P2 B2 1.915(8)
P3 O108 1.630(4)
P3 C113 1.834(5)
P3 C130 1.799(5)
P3 B3 1.896(7)
O107 C102 1.380(6)
O108 C106 1.387(6)
C101 H101 0.9500
C101 C102 1.382(7)
C101 C106 1.379(7)
C102 C103 1.387(8)
C103 H103 0.9500
C103 C104 1.385(9)
C104 H104 0.9500
C104 C105 1.381(8)
C105 H105 0.9500
C105 C106 1.390(7)
C109 C110 1.540(9)
C109 C111 1.542(9)
C109 C112 1.533(9)
C110 H11A 0.9800
C110 H11B 0.9800
C110 H11C 0.9800
C111 H11D 0.9800
C111 H11E 0.9800
C111 H11F 0.9800
C112 H11G 0.9800
C112 H11H 0.9800
C112 H11I 0.9800
C113 C114 1.529(8)
C113 C115 1.568(8)
C113 C116 1.516(8)
C113 C214 1.567(8)
C113 C215 1.528(8)
C113 C216 1.529(8)
C114 H11J 0.9800
C114 H11K 0.9800
C114 H11L 0.9800
C115 H11M 0.9800
C115 H11N 0.9800
C115 H11O 0.9800
C116 H11P 0.9800
C116 H11Q 0.9800
C116 H11R 0.9800
C117 H11S 0.9900
C117 H11T 0.9900
C117 C118 1.545(10)
C118 H11U 0.9900
C118 H11V 0.9900
C118 C119 1.550(10)
C119 H11W 0.9900
C119 H11X 0.9900
C119 C120 1.560(11)
C120 H12A 0.9900
C120 H12B 0.9900
C120 C121 1.559(11)
C121 H12C 0.9900
C121 H12D 0.9900
C121 C122 1.556(11)
C122 H12E 0.9900
C122 H12F 0.9900
C122 C123 1.547(11)
C123 H12G 0.9900
C123 H12H 0.9900
C123 C124 1.535(11)
C124 H12I 0.9900
C124 H12J 0.9900
C124 C125 1.557(11)
C125 H12K 0.9900
C125 H12L 0.9900
C125 C126 1.543(11)
C126 H12M 0.9900
C126 H12N 0.9900
C126 C127 1.547(11)
C127 H12O 0.9900
C127 H12P 0.9900
C127 C128 1.556(10)
C128 H12Q 0.9900
C128 H12R 0.9900
C128 C129 1.626(10)
C129 H12S 0.9900
C129 H12T 0.9900
C129 C130 1.561(9)
C130 H13A 0.9900
C130 H13B 0.9900
C130 H13C 0.9900
C130 H13D 0.9900
C130 C229 1.554(10)
C209 C210 1.545(10)
C209 C211 1.537(9)
C209 C212 1.535(9)
C210 H21A 0.9800
C210 H21B 0.9800
C210 H21C 0.9800
C211 H21D 0.9800
C211 H21E 0.9800
C211 H21F 0.9800
C212 H21G 0.9800
C212 H21H 0.9800
C212 H21I 0.9800
C214 H21J 0.9800
C214 H21K 0.9800
C214 H21L 0.9800
C215 H21M 0.9800
C215 H21N 0.9800
C215 H21O 0.9800
C216 H21P 0.9800
C216 H21Q 0.9800
C216 H21R 0.9800
C217 H21S 0.9900
C217 H21T 0.9900
C217 C218 1.536(11)
C218 H21U 0.9900
C218 H21V 0.9900
C218 C219 1.553(11)
C219 H21W 0.9900
C219 H21X 0.9900
C219 C220 1.577(11)
C220 H22A 0.9900
C220 H22B 0.9900
C220 C221 1.549(11)
C221 H22C 0.9900
C221 H22D 0.9900
C221 C222 1.559(11)
C222 H22E 0.9900
C222 H22F 0.9900
C222 C223 1.535(10)
C223 H22G 0.9900
C223 H22H 0.9900
C223 C224 1.558(11)
C224 H22I 0.9900
C224 H22J 0.9900
C224 C225 1.546(10)
C225 H22K 0.9900
C225 H22L 0.9900
C225 C226 1.550(11)
C226 H22M 0.9900
C226 H22N 0.9900
C226 C227 1.535(10)
C227 H22O 0.9900
C227 H22P 0.9900
C227 C228 1.550(10)
C228 H22Q 0.9900
C228 H22R 0.9900
C228 C229 1.543(10)
C229 H22S 0.9900
C229 H22T 0.9900
B3 H3A 1.03(4)
B3 H3B 1.03(4)
B3 H3C 1.03(4)
B2 H2A 1.03(4)
B2 H2B 1.03(4)
B2 H2C 1.03(4)

loop_
_geom_torsion_atom_site_label_1
_geom_torsion_atom_site_label_2
_geom_torsion_atom_site_label_3
_geom_torsion_atom_site_label_4
_geom_torsion
P2 O107 C102 C101 -141.5(5)
P2 O107 C102 C103 43.1(8)
P2 C117 C118 C119 -167.3(14)
P2 C217 C218 C219 -178.3(15)
P3 O108 C106 C101 111.4(4)
P3 O108 C106 C105 -72.0(6)
P3 C130 C229 C228 137.0(11)
O107 P2 C109 C110 70.0(7)
O107 P2 C109 C111 -170.9(7)
O107 P2 C109 C112 -50.2(7)
O107 P2 C117 C118 -49.3(14)
O107 P2 C209 C210 69.4(7)
O107 P2 C209 C211 -171.2(7)
O107 P2 C209 C212 -50.7(8)
O107 P2 C217 C218 -78.5(14)
O107 C102 C103 C104 174.4(6)
O108 P3 C113 C114 -79.3(7)
O108 P3 C113 C115 163.8(6)
O108 P3 C113 C116 44.7(6)
O108 P3 C113 C214 -51.8(5)
O108 P3 C113 C215 -170.7(6)
O108 P3 C113 C216 66.0(6)
O108 P3 C130 C129 75.8(7)
O108 P3 C130 C229 48.5(8)
C101 C102 C103 C104 -0.7(9)
C102 C101 C106 O108 177.1(4)
C102 C101 C106 C105 0.5(7)
C102 C103 C104 C105 0.9(10)
C103 C104 C105 C106 -0.4(10)
C104 C105 C106 O108 -176.8(5)
C104 C105 C106 C101 -0.3(8)
C106 C101 C102 O107 -175.4(4)
C106 C101 C102 C103 0.0(8)
C109 P2 O107 C102 -144.9(6)
C109 P2 C117 C118 -152.8(13)
C113 P3 O108 C106 130.4(4)
C113 P3 C130 C129 -176.8(7)
C113 P3 C130 C229 155.9(8)
C117 P2 O107 C102 107.0(7)
C117 P2 C109 C110 171.2(8)
C117 P2 C109 C111 -69.7(9)
C117 P2 C109 C112 50.9(9)
C117 C118 C119 C120 -172.4(16)
C118 C119 C120 C121 -167.8(17)
C119 C120 C121 C122 -65(2)
C120 C121 C122 C123 -62(2)
C121 C122 C123 C124 -44(3)
C122 C123 C124 C125 174.4(18)
C123 C124 C125 C126 -157.3(19)
C124 C125 C126 C127 53(2)
C125 C126 C127 C128 57(2)
C126 C127 C128 C129 -163.5(15)
C127 C128 C129 C130 -87.5(13)
C128 C129 C130 P3 -163.1(7)
C130 P3 O108 C106 -118.0(4)
C130 P3 C113 C114 173.0(7)
C130 P3 C113 C115 56.1(6)
C130 P3 C113 C116 -63.0(7)
C130 P3 C113 C214 -159.5(6)
C130 P3 C113 C215 81.5(7)
C130 P3 C113 C216 -41.7(7)
C209 P2 O107 C102 -124.4(6)
C209 P2 C217 C218 179.4(13)
C217 P2 O107 C102 129.7(8)
C217 P2 C209 C210 178.8(9)
C217 P2 C209 C211 -61.8(10)
C217 P2 C209 C212 58.8(10)
C217 C218 C219 C220 129.2(19)
C218 C219 C220 C221 153(2)
C219 C220 C221 C222 9(3)
C220 C221 C222 C223 -140.0(18)
C221 C222 C223 C224 79.2(19)
C222 C223 C224 C225 66(2)
C223 C224 C225 C226 -177.9(15)
C224 C225 C226 C227 84(2)
C225 C226 C227 C228 169.3(15)
C226 C227 C228 C229 -147.8(16)
C227 C228 C229 C130 -152.8(14)
B3 P3 O108 C106 4.9(5)
B3 P3 C113 C114 46.6(7)
B3 P3 C113 C115 -70.3(6)
B3 P3 C113 C116 170.7(6)
B3 P3 C113 C214 74.1(6)
B3 P3 C113 C215 -44.8(7)
B3 P3 C113 C216 -168.0(7)
B3 P3 C130 C129 -49.1(8)
B3 P3 C130 C229 -76.3(9)
B2 P2 O107 C102 -7.3(8)
B2 P2 C109 C110 -66.2(8)
B2 P2 C109 C111 52.9(8)
B2 P2 C109 C112 173.6(7)
B2 P2 C117 C118 75.0(15)
B2 P2 C209 C210 -55.9(8)
B2 P2 C209 C211 63.5(8)
B2 P2 C209 C212 -175.9(8)
B2 P2 C217 C218 59.7(16)

loop_
_exptl_oxdiff_crystal_face_indexfrac_h
_exptl_oxdiff_crystal_face_indexfrac_k
_exptl_oxdiff_crystal_face_indexfrac_l
_exptl_oxdiff_crystal_face_x
_exptl_oxdiff_crystal_face_y
_exptl_oxdiff_crystal_face_z
-1.7561 3.9119 -3.8500 -0.0316 -0.0438 0.9985
23.5246 0.0491 -0.1616 0.4465 0.8948 -0.0028
-0.5850 -3.9192 3.8685 -0.0128 -0.0452 -0.9989
-23.5280 0.0514 0.0625 -0.4466 -0.8943 0.0284
-0.1083 4.3906 0.6530 0.4641 -0.2231 0.8572
0.3790 0.0364 8.4926 0.8018 -0.4044 -0.4400
0.1165 -4.3968 -0.4749 -0.4479 0.2150 -0.8679
-0.3864 0.2137 -8.4829 -0.7779 0.3930 0.4902
